data_7122637
loop_
_publ_author_name
'Roy, Subhra Kanti'
'Tiwari, Anuj'
'Saleem, Mohammed'
'Jana, Chandan K.'

_publ_section_title
;
 Metal free direct C(sp<sup>2</sup>)-H arylaminations using nitrosoarenes
 to 2-hydroxy-di(het)aryl amines as multifunctional A\b-aggregation
 modulators.
;
_journal_issue 100
_journal_name_full 'Chemical communications (Cambridge, England)'
_journal_page_first 14081
_journal_page_last 14084
_journal_paper_doi 10.1039/c8cc08470j
_journal_volume 54
_journal_year 2018
_chemical_formula_moiety 'C16 H12 N2 O3'
_chemical_formula_sum 'C16 H12 N2 O3'
_chemical_formula_weight 280.28
_chemical_name_systematic unk
_space_group_crystal_system monoclinic
_space_group_IT_number 14
_space_group_name_Hall '-P 2ybc'
_space_group_name_H-M_alt 'P 1 21/c 1'
_symmetry_cell_setting monoclinic
_symmetry_space_group_name_Hall '-P 2ybc'
_symmetry_space_group_name_H-M 'P 1 21/c 1'
_atom_sites_solution_hydrogens mixed
_audit_creation_method SHELXL-2013
_audit_update_record
;
2018-09-06 deposited with the CCDC.
2018-11-23 downloaded from the CCDC.
;
_cell_angle_alpha 90
_cell_angle_beta 94.311(15)
_cell_angle_gamma 90
_cell_formula_units_Z 4
_cell_length_a 5.4752(8)
_cell_length_b 17.649(2)
_cell_length_c 13.8907(17)
_cell_measurement_reflns_used 4794
_cell_measurement_temperature 293(2)
_cell_measurement_theta_max 24.998
_cell_measurement_theta_min 2.941
_cell_volume 1338.5(3)
_computing_structure_refinement 'SHELXL-2013 (Sheldrick, 2013)'
_diffrn_ambient_temperature 293(2)
_diffrn_measured_fraction_theta_full 0.955
_diffrn_measured_fraction_theta_max 0.978
_diffrn_measurement_device_type 'CCD area detector'
_diffrn_measurement_method 'phi and omega scans'
_diffrn_radiation_probe x-ray
_diffrn_radiation_type MoK\a
_diffrn_radiation_wavelength 0.71073
_diffrn_reflns_av_R_equivalents 0.0412
_diffrn_reflns_av_unetI/netI 0.0955
_diffrn_reflns_Laue_measured_fraction_full 0.955
_diffrn_reflns_Laue_measured_fraction_max 0.978
_diffrn_reflns_limit_h_max 6
_diffrn_reflns_limit_h_min -3
_diffrn_reflns_limit_k_max 18
_diffrn_reflns_limit_k_min -20
_diffrn_reflns_limit_l_max 16
_diffrn_reflns_limit_l_min -16
_diffrn_reflns_number 4555
_diffrn_reflns_point_group_measured_fraction_full 0.955
_diffrn_reflns_point_group_measured_fraction_max 0.978
_diffrn_reflns_theta_full 25.242
_diffrn_reflns_theta_max 24.998
_diffrn_reflns_theta_min 2.941
_exptl_absorpt_coefficient_mu 0.098
_exptl_absorpt_correction_T_max 0.978
_exptl_absorpt_correction_T_min 0.968
_exptl_absorpt_correction_type multi-scan
_exptl_crystal_colour yellow
_exptl_crystal_density_diffrn 1.391
_exptl_crystal_description needle
_exptl_crystal_F_000 584
_exptl_crystal_recrystallization_method 'ethyl acetate'
_exptl_crystal_size_max 0.35
_exptl_crystal_size_mid 0.28
_exptl_crystal_size_min 0.23
_refine_diff_density_max 0.242
_refine_diff_density_min -0.225
_refine_diff_density_rms 0.060
_refine_ls_extinction_coef 0.009(4)
_refine_ls_extinction_expression Fc^*^=kFc[1+0.001xFc^2^\l^3^/sin(2\q)]^-1/4^
_refine_ls_extinction_method SHELXL
_refine_ls_goodness_of_fit_ref 0.963
_refine_ls_hydrogen_treatment mixed
_refine_ls_matrix_type full
_refine_ls_number_parameters 196
_refine_ls_number_reflns 2317
_refine_ls_number_restraints 0
_refine_ls_restrained_S_all 0.963
_refine_ls_R_factor_all 0.1361
_refine_ls_R_factor_gt 0.0775
_refine_ls_shift/su_max 0.000
_refine_ls_shift/su_mean 0.000
_refine_ls_structure_factor_coef Fsqd
_refine_ls_weighting_details 'w=1/[\s^2^(Fo^2^)+(0.1015P)^2^+0.5110P] where P=(Fo^2^+2Fc^2^)/3'
_refine_ls_weighting_scheme calc
_refine_ls_wR_factor_gt 0.1733
_refine_ls_wR_factor_ref 0.2356
_reflns_Friedel_coverage 0.000
_reflns_number_gt 1208
_reflns_number_total 2317
_reflns_threshold_expression 'I > 2\s(I)'
_cod_data_source_file c8cc08470j2.cif
_cod_data_source_block shelx_CCDC2
_cod_depositor_comments 'Adding full bibliography for 7122632--7122638.cif.'
_cod_database_code 7122637
_shelx_space_group_comment
;
The symmetry employed for this shelxl refinement is uniquely defined
by the following loop, which should always be used as a source of
symmetry information in preference to the above space-group names.
They are only intended as comments.
;
_shelxl_version_number 2013-4

loop_
_space_group_symop_operation_xyz
'x, y, z'
'-x, y+1/2, -z+1/2'
'-x, -y, -z'
'x, -y-1/2, z-1/2'

loop_
_atom_site_label
_atom_site_type_symbol
_atom_site_fract_x
_atom_site_fract_y
_atom_site_fract_z
_atom_site_U_iso_or_equiv
_atom_site_adp_type
_atom_site_occupancy
_atom_site_site_symmetry_order
_atom_site_calc_flag
_atom_site_refinement_flags_posn
_atom_site_refinement_flags_adp
O1 O 0.0599(6) 0.81797(15) 0.6154(2) 0.0635(9) Uani 1 1 d . .
H1 H 0.0627 0.8544 0.6521 0.095 Uiso 1 1 calc R U
N1 N 0.0739(6) 0.71325(18) 0.4706(2) 0.0463(9) Uani 1 1 d . .
C11 C 0.0634(7) 0.65483(19) 0.5335(3) 0.0394(9) Uani 1 1 d . .
C9 C 0.4239(7) 0.7815(2) 0.4114(3) 0.0418(10) Uani 1 1 d . .
C1 C 0.2463(7) 0.77408(19) 0.4794(3) 0.0423(10) Uani 1 1 d . .
C10 C 0.5859(7) 0.8441(2) 0.4172(3) 0.0447(10) Uani 1 1 d . .
C2 C 0.2333(8) 0.8272(2) 0.5510(3) 0.0458(10) Uani 1 1 d . .
N2 N 0.0174(11) 0.4757(2) 0.7316(4) 0.0813(14) Uani 1 1 d . .
O3 O -0.1587(10) 0.4342(2) 0.7232(3) 0.1201(17) Uani 1 1 d . .
C16 C 0.2511(7) 0.6422(2) 0.6066(3) 0.0480(10) Uani 1 1 d . .
H16 H 0.3869 0.6740 0.6121 0.058 Uiso 1 1 calc R U
C12 C -0.1350(7) 0.6055(2) 0.5257(3) 0.0500(11) Uani 1 1 d . .
H12 H -0.2585 0.6127 0.4768 0.060 Uiso 1 1 calc R U
C4 C 0.5665(8) 0.8974(2) 0.4928(3) 0.0552(12) Uani 1 1 d . .
H4 H 0.6719 0.9388 0.4976 0.066 Uiso 1 1 calc R U
C8 C 0.4504(8) 0.7277(2) 0.3366(3) 0.0509(11) Uani 1 1 d . .
H8 H 0.3463 0.6860 0.3314 0.061 Uiso 1 1 calc R U
C14 C 0.0367(9) 0.5361(2) 0.6623(3) 0.0556(11) Uani 1 1 d . .
C3 C 0.3964(8) 0.8889(2) 0.5580(3) 0.0561(12) Uani 1 1 d . .
H3 H 0.3875 0.9239 0.6076 0.067 Uiso 1 1 calc R U
C13 C -0.1514(8) 0.5463(2) 0.5891(3) 0.0582(12) Uani 1 1 d . .
H13 H -0.2847 0.5135 0.5836 0.070 Uiso 1 1 calc R U
C5 C 0.7631(8) 0.8511(2) 0.3499(3) 0.0572(12) Uani 1 1 d . .
H5 H 0.8697 0.8922 0.3538 0.069 Uiso 1 1 calc R U
C7 C 0.6243(8) 0.7359(3) 0.2727(3) 0.0580(12) Uani 1 1 d . .
H7 H 0.6385 0.6997 0.2248 0.070 Uiso 1 1 calc R U
C15 C 0.2341(8) 0.5832(2) 0.6698(3) 0.0573(12) Uani 1 1 d . .
H15 H 0.3582 0.5753 0.7182 0.069 Uiso 1 1 calc R U
C6 C 0.7818(8) 0.7981(3) 0.2781(3) 0.0617(13) Uani 1 1 d . .
H6 H 0.8989 0.8037 0.2335 0.074 Uiso 1 1 calc R U
O2 O 0.1760(10) 0.4685(3) 0.7975(4) 0.137(2) Uani 1 1 d . .
H100 H -0.048(10) 0.716(3) 0.423(4) 0.106(19) Uiso 1 1 d . .

loop_
_atom_site_aniso_label
_atom_site_aniso_U_11
_atom_site_aniso_U_22
_atom_site_aniso_U_33
_atom_site_aniso_U_23
_atom_site_aniso_U_13
_atom_site_aniso_U_12
O1 0.078(2) 0.0604(19) 0.054(2) -0.0070(15) 0.0169(16) -0.0018(17)
N1 0.052(2) 0.0458(19) 0.040(2) 0.0053(15) -0.0015(17) -0.0123(16)
C11 0.047(2) 0.0326(19) 0.040(2) -0.0024(16) 0.0093(17) 0.0001(18)
C9 0.049(2) 0.042(2) 0.034(2) 0.0054(16) -0.0016(18) -0.0040(18)
C1 0.051(2) 0.0370(19) 0.038(2) 0.0058(16) -0.0013(18) -0.0022(18)
C10 0.046(2) 0.046(2) 0.041(2) 0.0129(18) -0.0021(18) -0.0049(19)
C2 0.056(2) 0.042(2) 0.040(2) 0.0039(18) 0.0042(19) 0.002(2)
N2 0.129(4) 0.046(2) 0.073(3) 0.006(2) 0.031(3) -0.004(3)
O3 0.199(5) 0.073(2) 0.092(3) 0.014(2) 0.033(3) -0.052(3)
C16 0.042(2) 0.052(2) 0.049(2) 0.0045(19) 0.0024(19) -0.0030(19)
C12 0.049(2) 0.054(2) 0.047(2) -0.0023(19) 0.0003(19) -0.007(2)
C4 0.065(3) 0.041(2) 0.058(3) 0.002(2) -0.004(2) -0.011(2)
C8 0.054(3) 0.051(2) 0.046(2) 0.0012(19) -0.006(2) -0.005(2)
C14 0.081(3) 0.038(2) 0.049(3) 0.0030(19) 0.015(2) 0.000(2)
C3 0.075(3) 0.041(2) 0.051(3) -0.0050(19) -0.001(2) -0.004(2)
C13 0.068(3) 0.045(2) 0.064(3) -0.006(2) 0.020(2) -0.016(2)
C5 0.054(3) 0.059(3) 0.058(3) 0.017(2) 0.001(2) -0.008(2)
C7 0.057(3) 0.075(3) 0.041(2) 0.002(2) 0.002(2) 0.000(2)
C15 0.061(3) 0.058(3) 0.052(3) 0.011(2) -0.001(2) 0.006(2)
C6 0.055(3) 0.081(3) 0.049(3) 0.017(2) 0.004(2) 0.000(3)
O2 0.172(5) 0.119(4) 0.113(4) 0.071(3) -0.028(4) -0.004(3)

loop_
_atom_type_symbol
_atom_type_description
_atom_type_scat_dispersion_real
_atom_type_scat_dispersion_imag
_atom_type_scat_source
C C 0.0033 0.0016 'International Tables Vol C Tables 4.2.6.8 and 6.1.1.4'
H H 0.0000 0.0000 'International Tables Vol C Tables 4.2.6.8 and 6.1.1.4'
N N 0.0061 0.0033 'International Tables Vol C Tables 4.2.6.8 and 6.1.1.4'
O O 0.0106 0.0060 'International Tables Vol C Tables 4.2.6.8 and 6.1.1.4'

loop_
_geom_angle_atom_site_label_1
_geom_angle_atom_site_label_2
_geom_angle_atom_site_label_3
_geom_angle
C2 O1 H1 109.5
C11 N1 C1 125.2(3)
C11 N1 H100 116(3)
C1 N1 H100 118(3)
N1 C11 C12 119.7(3)
N1 C11 C16 121.4(3)
C12 C11 C16 118.8(3)
C1 C9 C10 119.6(3)
C1 C9 C8 122.7(3)
C10 C9 C8 117.7(4)
C2 C1 C9 119.8(3)
C2 C1 N1 120.4(4)
C9 C1 N1 119.7(3)
C5 C10 C4 121.9(4)
C5 C10 C9 119.5(4)
C4 C10 C9 118.6(4)
C1 C2 O1 118.1(3)
C1 C2 C3 120.7(4)
O1 C2 C3 121.2(4)
O3 N2 O2 121.8(5)
O3 N2 C14 118.7(5)
O2 N2 C14 119.5(5)
C15 C16 C11 120.1(4)
C15 C16 H16 119.9
C11 C16 H16 119.9
C13 C12 C11 120.9(4)
C13 C12 H12 119.5
C11 C12 H12 119.5
C3 C4 C10 120.9(4)
C3 C4 H4 119.5
C10 C4 H4 119.5
C7 C8 C9 121.4(4)
C7 C8 H8 119.3
C9 C8 H8 119.3
C15 C14 C13 120.8(4)
C15 C14 N2 119.8(5)
C13 C14 N2 119.4(4)
C4 C3 C2 120.3(4)
C4 C3 H3 119.9
C2 C3 H3 119.9
C12 C13 C14 118.8(4)
C12 C13 H13 120.6
C14 C13 H13 120.6
C6 C5 C10 121.1(4)
C6 C5 H5 119.5
C10 C5 H5 119.5
C8 C7 C6 120.7(4)
C8 C7 H7 119.6
C6 C7 H7 119.6
C14 C15 C16 120.5(4)
C14 C15 H15 119.8
C16 C15 H15 119.8
C5 C6 C7 119.6(4)
C5 C6 H6 120.2
C7 C6 H6 120.2

loop_
_geom_bond_atom_site_label_1
_geom_bond_atom_site_label_2
_geom_bond_distance
O1 C2 1.362(5)
O1 H1 0.8200
N1 C11 1.356(5)
N1 C1 1.429(5)
N1 H100 0.91(6)
C11 C12 1.390(5)
C11 C16 1.407(5)
C9 C1 1.412(5)
C9 C10 1.416(5)
C9 C8 1.423(5)
C1 C2 1.373(5)
C10 C5 1.402(6)
C10 C4 1.420(6)
C2 C3 1.407(5)
N2 O3 1.209(6)
N2 O2 1.220(6)
N2 C14 1.445(6)
C16 C15 1.369(5)
C16 H16 0.9300
C12 C13 1.375(5)
C12 H12 0.9300
C4 C3 1.355(6)
C4 H4 0.9300
C8 C7 1.357(6)
C8 H8 0.9300
C14 C15 1.362(6)
C14 C13 1.404(6)
C3 H3 0.9300
C13 H13 0.9300
C5 C6 1.376(6)
C5 H5 0.9300
C7 C6 1.394(6)
C7 H7 0.9300
C15 H15 0.9300
C6 H6 0.9300
